data_7119778
loop_
_publ_author_name
'Yang, Dongyan'
'wan, chuan'
'He, Mengmeng'
'Che, chuanliang'
'Xiao, Yumei'
'bin, fu'
'Qin, Zhaohai'

_publ_section_title
;
 Design, synthesis, crystal structure and fungicidal activity of
 (E)-5-(methoxyimino)-3,5-dihydrobenzo[e][1,2]oxazepin-4(1H)-one analogues
;
_journal_name_full 'Med. Chem. Commun.'
_journal_paper_doi 10.1039/C7MD00025A
_journal_year 2017
_chemical_absolute_configuration ad
_chemical_formula_moiety 'C17 H15 Cl N2 O3'
_chemical_formula_sum 'C17 H15 Cl N2 O3'
_chemical_formula_weight 330.76
_chemical_name_systematic
;
 ? 
;
_space_group_crystal_system orthorhombic
_space_group_IT_number 19
_space_group_name_Hall 'P 2ac 2ab'
_space_group_name_H-M_alt 'P 21 21 21'
_symmetry_space_group_name_Hall 'P 2ac 2ab'
_symmetry_space_group_name_H-M 'P 21 21 21'
_atom_sites_solution_hydrogens geom
_atom_sites_solution_primary direct
_atom_sites_solution_secondary difmap
_audit_block_doi 10.5517/ccdc.csd.cc1myqbm
_audit_creation_date 2016-06-28
_audit_creation_method
;
  Olex2 1.1
  (compiled 2011.02.15 svn.r1672, GUI svn.r3494)
;
_audit_update_record
;
2016-11-20 deposited with the CCDC.
2017-03-08 downloaded from the CCDC.
;
_cell_angle_alpha 90.00
_cell_angle_beta 90.00
_cell_angle_gamma 90.00
_cell_formula_units_Z 4
_cell_length_a 8.7758(3)
_cell_length_b 10.3761(4)
_cell_length_c 16.7996(6)
_cell_measurement_reflns_used 3342
_cell_measurement_temperature 104.8
_cell_measurement_theta_max 29.1610
_cell_measurement_theta_min 3.2668
_cell_volume 1529.75(10)
_computing_cell_refinement
;
CrysAlisPro, Agilent Technologies,
Version 1.171.35.11 (release 16-05-2011 CrysAlis171 .NET)
(compiled May 16 2011,17:55:39)
;
_computing_data_collection
;
CrysAlisPro, Agilent Technologies,
Version 1.171.35.11 (release 16-05-2011 CrysAlis171 .NET)
(compiled May 16 2011,17:55:39)
;
_computing_data_reduction
;
CrysAlisPro, Agilent Technologies,
Version 1.171.35.11 (release 16-05-2011 CrysAlis171 .NET)
(compiled May 16 2011,17:55:39)
;
_computing_molecular_graphics
;
O. V. Dolomanov, L. J. Bourhis, R. J. Gildea, J. A. K. Howard and H. Puschmann,
OLEX2: a complete structure solution, refinement and analysis program.
J. Appl. Cryst. (2009). 42, 339-341.
;
_computing_publication_material
;
O. V. Dolomanov, L. J. Bourhis, R. J. Gildea, J. A. K. Howard and H. Puschmann,
OLEX2: a complete structure solution, refinement and analysis program.
J. Appl. Cryst. (2009). 42, 339-341.
;
_computing_structure_refinement 'SHELXL-97 (Sheldrick, 1997)'
_computing_structure_solution 'A short history of SHELX (Sheldrick, 2007)/Bruker'
_diffrn_ambient_temperature 104.8
_diffrn_detector_area_resol_mean 16.0971
_diffrn_measured_fraction_theta_full 0.997
_diffrn_measured_fraction_theta_max 0.997
_diffrn_measurement_details
;
#__ type_ start__ end____ width___ exp.time_
  1 omega   11.00   42.00   1.0000    1.8600
omega____ theta____ kappa____ phi______ frames
    -       21.1273  -49.0000  -46.0000 31

#__ type_ start__ end____ width___ exp.time_
  2 omega  -49.00   31.00   1.0000    1.8600
omega____ theta____ kappa____ phi______ frames
    -       21.1273  -37.0000   90.0000 80

#__ type_ start__ end____ width___ exp.time_
  3 omega   -5.00   37.00   1.0000    1.8600
omega____ theta____ kappa____ phi______ frames
    -       21.1273   77.0000  -60.0000 42

#__ type_ start__ end____ width___ exp.time_
  4 omega  -12.00   22.00   1.0000    1.8600
omega____ theta____ kappa____ phi______ frames
    -      -15.8148  -90.0000  -30.0000 34

#__ type_ start__ end____ width___ exp.time_
  5 omega  -84.00  -37.00   1.0000    1.8600
omega____ theta____ kappa____ phi______ frames
    -      -15.8148  -37.0000   60.0000 47
;
_diffrn_measurement_device_type 'Xcalibur, Eos, Gemini'
_diffrn_measurement_method '\w scans'
_diffrn_orient_matrix_UB_11 -0.0435064000
_diffrn_orient_matrix_UB_12 0.0556159000
_diffrn_orient_matrix_UB_13 -0.0092308000
_diffrn_orient_matrix_UB_21 -0.0220268000
_diffrn_orient_matrix_UB_22 -0.0282490000
_diffrn_orient_matrix_UB_23 -0.0367105000
_diffrn_orient_matrix_UB_31 -0.0644882000
_diffrn_orient_matrix_UB_32 -0.0278599000
_diffrn_orient_matrix_UB_33 0.0187524000
_diffrn_radiation_monochromator graphite
_diffrn_radiation_type 'Mo K\a'
_diffrn_radiation_wavelength 0.7107
_diffrn_reflns_av_R_equivalents 0.0255
_diffrn_reflns_av_unetI/netI 0.0393
_diffrn_reflns_limit_h_max 10
_diffrn_reflns_limit_h_min -10
_diffrn_reflns_limit_k_max 10
_diffrn_reflns_limit_k_min -12
_diffrn_reflns_limit_l_max 20
_diffrn_reflns_limit_l_min -20
_diffrn_reflns_number 6446
_diffrn_reflns_theta_full 26.00
_diffrn_reflns_theta_max 26.00
_diffrn_reflns_theta_min 3.27
_diffrn_source 'Enhance (Mo) X-ray Source'
_exptl_absorpt_coefficient_mu 0.267
_exptl_absorpt_correction_T_max 1.00000
_exptl_absorpt_correction_T_min 0.97518
_exptl_absorpt_correction_type multi-scan
_exptl_absorpt_process_details
;
CrysAlisPro, Agilent Technologies,
Version 1.171.35.11 (release 16-05-2011 CrysAlis171 .NET)
(compiled May 16 2011,17:55:39)
Empirical absorption correction using spherical harmonics,
 implemented in SCALE3 ABSPACK scaling algorithm.
;
_exptl_crystal_density_diffrn 1.436
_exptl_crystal_density_method 'not measured'
_exptl_crystal_F_000 688
_exptl_crystal_size_max 0.30
_exptl_crystal_size_mid 0.25
_exptl_crystal_size_min 0.24
_refine_diff_density_max 0.174
_refine_diff_density_min -0.195
_refine_diff_density_rms 0.043
_refine_ls_abs_structure_details 'Flack H D (1983), Acta Cryst. A39, 876-881'
_refine_ls_abs_structure_Flack 0.00(5)
_refine_ls_extinction_method none
_refine_ls_goodness_of_fit_ref 1.043
_refine_ls_hydrogen_treatment mixed
_refine_ls_matrix_type full
_refine_ls_number_parameters 209
_refine_ls_number_reflns 3009
_refine_ls_number_restraints 0
_refine_ls_restrained_S_all 1.043
_refine_ls_R_factor_all 0.0337
_refine_ls_R_factor_gt 0.0306
_refine_ls_shift/su_max 0.001
_refine_ls_shift/su_mean 0.000
_refine_ls_structure_factor_coef Fsqd
_refine_ls_weighting_details 'calc w=1/[\s^2^(Fo^2^)+(0.0289P)^2^+0.1821P] where P=(Fo^2^+2Fc^2^)/3'
_refine_ls_weighting_scheme calc
_refine_ls_wR_factor_gt 0.0655
_refine_ls_wR_factor_ref 0.0675
_reflns_number_gt 2832
_reflns_number_total 3009
_reflns_threshold_expression >2sigma(I)
_cod_data_source_file c7md00025a2.cif
_cod_data_source_block exp_4271
_cod_database_code 7119778
_reflns_odcompleteness_completeness 99.56
_reflns_odcompleteness_iscentric 1
_reflns_odcompleteness_theta 26.32

loop_
_space_group_symop_id
_space_group_symop_operation_xyz
1 'x, y, z'
2 '-x+1/2, -y, z+1/2'
3 'x+1/2, -y+1/2, -z'
4 '-x, y+1/2, -z+1/2'

loop_
_atom_site_label
_atom_site_type_symbol
_atom_site_fract_x
_atom_site_fract_y
_atom_site_fract_z
_atom_site_U_iso_or_equiv
_atom_site_adp_type
_atom_site_occupancy
_atom_site_symmetry_multiplicity
_atom_site_calc_flag
_atom_site_refinement_flags
Cl1 Cl 0.54661(5) 0.42905(5) 0.03455(3) 0.02105(12) Uani 1 1 d .
O3 O 0.73875(14) -0.15273(12) -0.38368(7) 0.0165(3) Uani 1 1 d .
N2 N 0.79907(15) -0.05553(16) -0.33475(8) 0.0152(3) Uani 1 1 d .
O1 O 0.67222(13) 0.25846(13) -0.35649(7) 0.0163(3) Uani 1 1 d .
O2 O 1.01124(13) 0.13705(13) -0.28173(7) 0.0186(3) Uani 1 1 d .
C3 C 0.80968(17) 0.07129(18) -0.46062(10) 0.0134(4) Uani 1 1 d .
C14 C 0.63690(18) 0.41440(19) -0.05785(10) 0.0153(4) Uani 1 1 d .
N1 N 0.82425(16) 0.26649(16) -0.32857(9) 0.0157(3) Uani 1 1 d .
C4 C 0.74112(19) 0.18354(19) -0.49086(10) 0.0148(4) Uani 1 1 d .
C5 C 0.6687(2) 0.28619(19) -0.44000(11) 0.0170(4) Uani 1 1 d .
H5A H 0.7220 0.3689 -0.4495 0.020 Uiso 1 1 calc R
H5B H 0.5613 0.2972 -0.4567 0.020 Uiso 1 1 calc R
C12 C 0.6565(2) 0.47475(18) -0.19437(10) 0.0160(4) Uani 1 1 d .
H12 H 0.6208 0.5235 -0.2385 0.019 Uiso 1 1 calc R
C6 C 0.86775(19) -0.02010(19) -0.51375(10) 0.0160(4) Uani 1 1 d .
H6 H 0.9172 -0.0947 -0.4935 0.019 Uiso 1 1 calc R
C2 C 0.82788(18) 0.04793(18) -0.37327(10) 0.0133(4) Uani 1 1 d .
C9 C 0.7304(2) 0.1991(2) -0.57328(11) 0.0196(4) Uani 1 1 d .
H9 H 0.6848 0.2749 -0.5942 0.023 Uiso 1 1 calc R
C10 C 0.86026(19) 0.38260(17) -0.28371(10) 0.0155(4) Uani 1 1 d .
H10A H 0.8330 0.4587 -0.3163 0.019 Uiso 1 1 calc R
H10B H 0.9716 0.3854 -0.2743 0.019 Uiso 1 1 calc R
C8 C 0.7847(2) 0.1061(2) -0.62511(11) 0.0214(4) Uani 1 1 d .
H8 H 0.7744 0.1175 -0.6810 0.026 Uiso 1 1 calc R
C15 C 0.7575(2) 0.32988(19) -0.06630(11) 0.0174(4) Uani 1 1 d .
H15 H 0.7913 0.2797 -0.0224 0.021 Uiso 1 1 calc R
C11 C 0.77909(19) 0.39186(17) -0.20447(10) 0.0134(4) Uani 1 1 d .
C1 C 0.89623(19) 0.15215(18) -0.32145(10) 0.0138(4) Uani 1 1 d .
C17 C 0.6885(2) -0.25648(19) -0.33383(11) 0.0192(4) Uani 1 1 d .
H17A H 0.6576 -0.3296 -0.3671 0.029 Uiso 1 1 calc R
H17B H 0.6016 -0.2278 -0.3017 0.029 Uiso 1 1 calc R
H17C H 0.7718 -0.2829 -0.2986 0.029 Uiso 1 1 calc R
C7 C 0.8545(2) -0.0039(2) -0.59513(11) 0.0200(4) Uani 1 1 d .
H7 H 0.8929 -0.0677 -0.6304 0.024 Uiso 1 1 calc R
C13 C 0.5849(2) 0.48786(19) -0.12108(11) 0.0181(4) Uani 1 1 d .
H13 H 0.5022 0.5459 -0.1145 0.022 Uiso 1 1 calc R
C16 C 0.8285(2) 0.31928(19) -0.13990(11) 0.0176(4) Uani 1 1 d .
H16 H 0.9118 0.2617 -0.1462 0.021 Uiso 1 1 calc R

loop_
_atom_site_aniso_label
_atom_site_aniso_U_11
_atom_site_aniso_U_22
_atom_site_aniso_U_33
_atom_site_aniso_U_23
_atom_site_aniso_U_13
_atom_site_aniso_U_12
Cl1 0.0208(2) 0.0266(3) 0.0158(2) -0.0014(2) 0.00416(18) -0.0014(2)
O3 0.0240(6) 0.0106(7) 0.0149(6) -0.0013(5) -0.0028(5) -0.0049(6)
N2 0.0173(7) 0.0130(9) 0.0154(7) -0.0034(7) -0.0014(6) 0.0005(7)
O1 0.0122(5) 0.0205(8) 0.0161(6) -0.0005(6) -0.0013(5) 0.0005(6)
O2 0.0194(6) 0.0177(7) 0.0186(6) -0.0011(6) -0.0071(5) 0.0013(5)
C3 0.0123(7) 0.0140(9) 0.0140(8) 0.0011(8) -0.0013(7) -0.0028(7)
C14 0.0154(8) 0.0164(10) 0.0139(8) -0.0025(8) 0.0018(7) -0.0058(8)
N1 0.0124(7) 0.0173(9) 0.0174(8) -0.0036(7) -0.0032(6) 0.0007(6)
C4 0.0117(8) 0.0173(10) 0.0155(9) 0.0008(8) -0.0012(7) -0.0041(8)
C5 0.0177(8) 0.0152(10) 0.0182(9) 0.0027(8) -0.0060(8) 0.0013(8)
C12 0.0170(8) 0.0149(10) 0.0162(9) 0.0031(8) -0.0016(8) -0.0008(8)
C6 0.0149(8) 0.0159(10) 0.0173(9) -0.0007(8) 0.0008(7) -0.0019(8)
C2 0.0106(7) 0.0155(11) 0.0139(8) 0.0000(7) 0.0001(7) 0.0007(7)
C9 0.0184(9) 0.0216(11) 0.0187(10) 0.0071(9) -0.0030(8) -0.0040(8)
C10 0.0193(9) 0.0121(10) 0.0149(9) -0.0012(7) -0.0002(7) -0.0019(8)
C8 0.0210(9) 0.0308(12) 0.0124(9) 0.0025(8) -0.0009(7) -0.0073(8)
C15 0.0215(9) 0.0153(10) 0.0156(9) 0.0015(8) -0.0029(8) -0.0010(8)
C11 0.0162(8) 0.0104(9) 0.0136(9) -0.0026(7) -0.0007(7) -0.0039(7)
C1 0.0159(8) 0.0153(10) 0.0102(8) 0.0015(7) 0.0031(7) -0.0014(7)
C17 0.0254(10) 0.0141(10) 0.0181(10) 0.0005(8) -0.0007(8) -0.0052(8)
C7 0.0189(9) 0.0258(12) 0.0152(9) -0.0036(8) 0.0017(8) -0.0054(9)
C13 0.0161(8) 0.0166(10) 0.0217(10) -0.0014(8) 0.0014(8) -0.0007(8)
C16 0.0196(8) 0.0137(10) 0.0195(10) -0.0003(8) -0.0001(8) 0.0049(8)

loop_
_atom_type_symbol
_atom_type_description
_atom_type_scat_dispersion_real
_atom_type_scat_dispersion_imag
_atom_type_scat_source
C C 0.0033 0.0016 'International Tables Vol C Tables 4.2.6.8 and 6.1.1.4'
H H 0.0000 0.0000 'International Tables Vol C Tables 4.2.6.8 and 6.1.1.4'
Cl Cl 0.1484 0.1585 'International Tables Vol C Tables 4.2.6.8 and 6.1.1.4'
N N 0.0061 0.0033 'International Tables Vol C Tables 4.2.6.8 and 6.1.1.4'
O O 0.0106 0.0060 'International Tables Vol C Tables 4.2.6.8 and 6.1.1.4'

loop_
_geom_angle_atom_site_label_1
_geom_angle_atom_site_label_2
_geom_angle_atom_site_label_3
_geom_angle
N2 O3 C17 108.25(12)
C2 N2 O3 112.40(13)
N1 O1 C5 109.43(12)
C4 C3 C2 122.30(16)
C6 C3 C4 119.15(16)
C6 C3 C2 118.52(16)
C15 C14 Cl1 119.56(14)
C15 C14 C13 121.52(16)
C13 C14 Cl1 118.92(14)
O1 N1 C10 115.12(14)
C1 N1 O1 114.74(14)
C1 N1 C10 125.45(14)
C3 C4 C5 124.16(16)
C9 C4 C3 118.84(18)
C9 C4 C5 116.89(17)
O1 C5 C4 113.86(15)
O1 C5 H5A 108.8
O1 C5 H5B 108.8
C4 C5 H5A 108.8
C4 C5 H5B 108.8
H5A C5 H5B 107.7
C11 C12 H12 119.3
C11 C12 C13 121.31(17)
C13 C12 H12 119.3
C3 C6 H6 119.4
C7 C6 C3 121.22(18)
C7 C6 H6 119.4
N2 C2 C3 127.69(16)
N2 C2 C1 112.79(15)
C3 C2 C1 119.42(15)
C4 C9 H9 119.3
C8 C9 C4 121.33(19)
C8 C9 H9 119.3
N1 C10 H10A 108.8
N1 C10 H10B 108.8
N1 C10 C11 113.95(14)
H10A C10 H10B 107.7
C11 C10 H10A 108.8
C11 C10 H10B 108.8
C9 C8 H8 120.1
C9 C8 C7 119.74(17)
C7 C8 H8 120.1
C14 C15 H15 120.5
C14 C15 C16 119.03(17)
C16 C15 H15 120.5
C12 C11 C10 120.79(16)
C12 C11 C16 118.82(16)
C16 C11 C10 120.37(16)
O2 C1 N1 123.28(17)
O2 C1 C2 123.44(17)
N1 C1 C2 113.07(15)
O3 C17 H17A 109.5
O3 C17 H17B 109.5
O3 C17 H17C 109.5
H17A C17 H17B 109.5
H17A C17 H17C 109.5
H17B C17 H17C 109.5
C6 C7 C8 119.68(18)
C6 C7 H7 120.2
C8 C7 H7 120.2
C14 C13 C12 118.50(17)
C14 C13 H13 120.8
C12 C13 H13 120.8
C15 C16 C11 120.80(17)
C15 C16 H16 119.6
C11 C16 H16 119.6

loop_
_geom_bond_atom_site_label_1
_geom_bond_atom_site_label_2
_geom_bond_distance
Cl1 C14 1.7494(17)
O3 N2 1.4048(19)
O3 C17 1.434(2)
N2 C2 1.279(2)
O1 N1 1.4167(17)
O1 C5 1.432(2)
O2 C1 1.220(2)
C3 C4 1.406(3)
C3 C6 1.398(2)
C3 C2 1.496(2)
C14 C15 1.382(3)
C14 C13 1.385(3)
N1 C10 1.456(2)
N1 C1 1.349(2)
C4 C5 1.506(3)
C4 C9 1.397(2)
C5 H5A 0.9900
C5 H5B 0.9900
C12 H12 0.9500
C12 C11 1.388(2)
C12 C13 1.389(3)
C6 H6 0.9500
C6 C7 1.382(2)
C2 C1 1.512(2)
C9 H9 0.9500
C9 C8 1.384(3)
C10 H10A 0.9900
C10 H10B 0.9900
C10 C11 1.513(2)
C8 H8 0.9500
C8 C7 1.390(3)
C15 H15 0.9500
C15 C16 1.389(3)
C11 C16 1.390(2)
C17 H17A 0.9800
C17 H17B 0.9800
C17 H17C 0.9800
C7 H7 0.9500
C13 H13 0.9500
C16 H16 0.9500

loop_
_geom_torsion_atom_site_label_1
_geom_torsion_atom_site_label_2
_geom_torsion_atom_site_label_3
_geom_torsion_atom_site_label_4
_geom_torsion
Cl1 C14 C15 C16 -179.86(14)
Cl1 C14 C13 C12 -179.46(14)
O3 N2 C2 C3 -2.4(2)
O3 N2 C2 C1 -178.69(13)
N2 C2 C1 O2 55.6(2)
N2 C2 C1 N1 -129.43(16)
O1 N1 C10 C11 67.20(19)
O1 N1 C1 O2 -162.21(14)
O1 N1 C1 C2 22.8(2)
C3 C4 C5 O1 -1.4(2)
C3 C4 C9 C8 0.4(3)
C3 C6 C7 C8 1.2(3)
C3 C2 C1 O2 -121.05(19)
C3 C2 C1 N1 53.9(2)
C14 C15 C16 C11 -0.3(3)
N1 O1 C5 C4 69.47(19)
N1 C10 C11 C12 -104.76(19)
N1 C10 C11 C16 76.7(2)
C4 C3 C6 C7 -2.1(2)
C4 C3 C2 N2 134.29(19)
C4 C3 C2 C1 -49.6(2)
C4 C9 C8 C7 -1.4(3)
C5 O1 N1 C10 103.84(16)
C5 O1 N1 C1 -99.02(17)
C5 C4 C9 C8 -175.91(16)
C12 C11 C16 C15 -0.5(3)
C6 C3 C4 C5 177.34(16)
C6 C3 C4 C9 1.3(2)
C6 C3 C2 N2 -47.9(2)
C6 C3 C2 C1 128.19(17)
C2 C3 C4 C5 -4.9(3)
C2 C3 C4 C9 179.08(16)
C2 C3 C6 C7 -179.97(16)
C9 C4 C5 O1 174.77(15)
C9 C8 C7 C6 0.6(3)
C10 N1 C1 O2 -7.8(3)
C10 N1 C1 C2 177.22(15)
C10 C11 C16 C15 178.13(17)
C15 C14 C13 C12 0.3(3)
C11 C12 C13 C14 -1.1(3)
C1 N1 C10 C11 -87.1(2)
C17 O3 N2 C2 -171.16(15)
C13 C14 C15 C16 0.4(3)
C13 C12 C11 C10 -177.42(16)
C13 C12 C11 C16 1.2(3)
